data_7701336
loop_
_publ_author_name
'Tran, Randy'
'Kilyanek, Stefan M.'

_publ_section_title
;
 Deoxydehydration of Polyols Catalyzed by a Molybdenum Di-oxo-Complex
 Supported by a Dianionic ONO Pincer Ligand.
;
_journal_name_full 'Dalton Transactions'
_journal_paper_doi 10.1039/C9DT03759D
_journal_year 2019
_chemical_formula_moiety 'C33 H43 Mo N O4'
_chemical_formula_sum 'C33 H43 Mo N O4'
_chemical_formula_weight 613.62
_space_group_crystal_system monoclinic
_space_group_IT_number 14
_space_group_name_Hall '-P 2ybc'
_space_group_name_H-M_alt 'P 1 21/c 1'
_symmetry_space_group_name_Hall '-P 2ybc'
_symmetry_space_group_name_H-M 'P 1 21/c 1'
_atom_sites_solution_hydrogens geom
_atom_sites_solution_primary dual
_atom_sites_solution_secondary difmap
_audit_creation_method SHELXL-2018/3
_audit_update_record
;
2018-12-22 deposited with the CCDC.    2019-10-09 downloaded from the CCDC.
;
_cell_angle_alpha 90
_cell_angle_beta 118.4751(14)
_cell_angle_gamma 90
_cell_formula_units_Z 4
_cell_length_a 17.6718(6)
_cell_length_b 11.7729(4)
_cell_length_c 16.8857(6)
_cell_measurement_reflns_used 9975
_cell_measurement_temperature 100(2)
_cell_measurement_theta_max 27.07
_cell_measurement_theta_min 2.21
_cell_volume 3088.05(19)
_computing_cell_refinement 'SAINT (Bruker, 2007)'
_computing_data_collection 'APEX3 (Bruker, 2007)'
_computing_data_reduction 'SAINT (Bruker, 2007)'
_computing_molecular_graphics 'Mercury (CCDC, 2018)'
_computing_publication_material 'SHELXL-2018/3 (Sheldrick, 2015b)'
_computing_structure_refinement 'SHELXL-2018/3 (Sheldrick, 2018)'
_computing_structure_solution 'SHELXT (Sheldrick, 2015a)'
_diffrn_ambient_temperature 100(2)
_diffrn_measured_fraction_theta_full 0.999
_diffrn_measured_fraction_theta_max 0.998
_diffrn_measurement_device_type 'Bruker Photon II cpad'
_diffrn_measurement_method '\f and \w scans'
_diffrn_radiation_type MoK\a
_diffrn_radiation_wavelength 0.71073
_diffrn_reflns_av_R_equivalents 0.0742
_diffrn_reflns_av_unetI/netI 0.0422
_diffrn_reflns_Laue_measured_fraction_full 0.999
_diffrn_reflns_Laue_measured_fraction_max 0.998
_diffrn_reflns_limit_h_max 22
_diffrn_reflns_limit_h_min -22
_diffrn_reflns_limit_k_max 14
_diffrn_reflns_limit_k_min -15
_diffrn_reflns_limit_l_max 21
_diffrn_reflns_limit_l_min -21
_diffrn_reflns_number 52537
_diffrn_reflns_point_group_measured_fraction_full 0.999
_diffrn_reflns_point_group_measured_fraction_max 0.998
_diffrn_reflns_theta_full 25.242
_diffrn_reflns_theta_max 27.135
_diffrn_reflns_theta_min 2.208
_exptl_absorpt_coefficient_mu 0.461
_exptl_absorpt_correction_T_max 0.6941
_exptl_absorpt_correction_T_min 0.6042
_exptl_absorpt_correction_type multi-scan
_exptl_absorpt_process_details
; 
 SADABS 2016/2: Krause, L., Herbst-Irmer, R., Sheldrick G.M. & Stalke D., 
 J. Appl. Cryst. 48 (2015) 3-10 
;
_exptl_crystal_colour yellow
_exptl_crystal_density_diffrn 1.320
_exptl_crystal_description needle
_exptl_crystal_F_000 1288
_exptl_crystal_size_max 0.252
_exptl_crystal_size_mid 0.034
_exptl_crystal_size_min 0.031
_refine_diff_density_max 0.446
_refine_diff_density_min -0.686
_refine_diff_density_rms 0.082
_refine_ls_extinction_method none
_refine_ls_goodness_of_fit_ref 1.003
_refine_ls_hydrogen_treatment constr
_refine_ls_matrix_type full
_refine_ls_number_parameters 364
_refine_ls_number_reflns 6820
_refine_ls_number_restraints 0
_refine_ls_restrained_S_all 1.003
_refine_ls_R_factor_all 0.0572
_refine_ls_R_factor_gt 0.0342
_refine_ls_shift/su_max 0.001
_refine_ls_shift/su_mean 0.000
_refine_ls_structure_factor_coef Fsqd
_refine_ls_weighting_details 'w=1/[\s^2^(Fo^2^)+(0.0500P)^2^+2.9200P] where P=(Fo^2^+2Fc^2^)/3'
_refine_ls_weighting_scheme calc
_refine_ls_wR_factor_gt 0.0829
_refine_ls_wR_factor_ref 0.1013
_reflns_Friedel_coverage 0.000
_reflns_number_gt 5132
_reflns_number_total 6820
_reflns_threshold_expression 'I > 2\s(I)'
_cod_data_source_file c9dt03759d2.cif
_cod_data_source_block 18194
_cod_database_code 7701336
_shelx_space_group_comment
; 
The symmetry employed for this shelxl refinement is uniquely defined 
by the following loop, which should always be used as a source of 
symmetry information in preference to the above space-group names. 
They are only intended as comments. 
;
_shelx_estimated_absorpt_t_min 0.893
_shelx_estimated_absorpt_t_max 0.986

loop_
_space_group_symop_operation_xyz
'x, y, z'
'-x, y+1/2, -z+1/2'
'-x, -y, -z'
'x, -y-1/2, z-1/2'

loop_
_atom_site_label
_atom_site_type_symbol
_atom_site_fract_x
_atom_site_fract_y
_atom_site_fract_z
_atom_site_U_iso_or_equiv
_atom_site_adp_type
_atom_site_occupancy
_atom_site_site_symmetry_order
_atom_site_calc_flag
_atom_site_refinement_flags_posn
_atom_site_refinement_flags_adp
Mo1 Mo 0.25853(2) 0.25320(2) 0.20058(2) 0.01292(8) Uani 1 1 d . .
O1 O 0.36979(11) 0.30600(15) 0.21709(12) 0.0152(4) Uani 1 1 d . .
O2 O 0.14554(11) 0.18212(14) 0.13837(12) 0.0162(4) Uani 1 1 d . .
O3 O 0.29997(12) 0.17760(16) 0.29723(13) 0.0200(4) Uani 1 1 d . .
O4 O 0.21994(12) 0.38037(15) 0.21188(14) 0.0221(4) Uani 1 1 d . .
N1 N 0.25996(13) 0.18322(17) 0.07901(14) 0.0127(4) Uani 1 1 d . .
C1 C 0.37106(16) 0.3845(2) 0.15844(17) 0.0135(5) Uani 1 1 d . .
C2 C 0.41472(16) 0.4887(2) 0.19148(17) 0.0150(5) Uani 1 1 d . .
C3 C 0.41331(16) 0.5639(2) 0.12726(18) 0.0160(5) Uani 1 1 d . .
H3 H 0.441362 0.635009 0.147681 0.019 Uiso 1 1 calc R U
C4 C 0.37337(16) 0.5420(2) 0.03460(18) 0.0155(5) Uani 1 1 d . .
C5 C 0.33260(16) 0.4378(2) 0.00526(18) 0.0157(5) Uani 1 1 d . .
H5 H 0.305338 0.420063 -0.057170 0.019 Uiso 1 1 calc R U
C6 C 0.33104(16) 0.3576(2) 0.06688(17) 0.0143(5) Uani 1 1 d . .
C7 C 0.29488(15) 0.2432(2) 0.03521(16) 0.0128(5) Uani 1 1 d . .
C8 C 0.29891(17) 0.1964(2) -0.03818(17) 0.0168(5) Uani 1 1 d . .
H8 H 0.324101 0.238234 -0.067754 0.020 Uiso 1 1 calc R U
C9 C 0.26626(16) 0.0886(2) -0.06835(18) 0.0168(5) Uani 1 1 d . .
H9 H 0.268592 0.056326 -0.118700 0.020 Uiso 1 1 calc R U
C10 C 0.23023(16) 0.0288(2) -0.02409(17) 0.0163(5) Uani 1 1 d . .
H10 H 0.207118 -0.044856 -0.044484 0.020 Uiso 1 1 calc R U
C11 C 0.22772(16) 0.0759(2) 0.05007(17) 0.0146(5) Uani 1 1 d . .
C12 C 0.18777(16) 0.0109(2) 0.09581(17) 0.0147(5) Uani 1 1 d . .
C13 C 0.18851(16) -0.1086(2) 0.09393(17) 0.0161(5) Uani 1 1 d . .
H13 H 0.220889 -0.146528 0.070341 0.019 Uiso 1 1 calc R U
C14 C 0.14283(17) -0.1716(2) 0.12591(18) 0.0167(5) Uani 1 1 d . .
C15 C 0.09599(16) -0.1120(2) 0.16072(18) 0.0175(5) Uani 1 1 d . .
H15 H 0.063593 -0.154969 0.181723 0.021 Uiso 1 1 calc R U
C16 C 0.09430(16) 0.0055(2) 0.16620(17) 0.0152(5) Uani 1 1 d . .
C17 C 0.14270(16) 0.0664(2) 0.13374(17) 0.0152(5) Uani 1 1 d . .
C18 C 0.46565(16) 0.5146(2) 0.29307(18) 0.0175(5) Uani 1 1 d . .
C19 C 0.41233(18) 0.4955(2) 0.34212(19) 0.0224(6) Uani 1 1 d . .
H19A H 0.443148 0.527110 0.403080 0.034 Uiso 1 1 calc R U
H19B H 0.403472 0.413844 0.345683 0.034 Uiso 1 1 calc R U
H19C H 0.356420 0.533241 0.308832 0.034 Uiso 1 1 calc R U
C20 C 0.54499(18) 0.4367(3) 0.3343(2) 0.0281(7) Uani 1 1 d . .
H20A H 0.577943 0.450780 0.399257 0.042 Uiso 1 1 calc R U
H20B H 0.581243 0.452521 0.306186 0.042 Uiso 1 1 calc R U
H20C H 0.526399 0.357203 0.323768 0.042 Uiso 1 1 calc R U
C21 C 0.4961(2) 0.6384(2) 0.3100(2) 0.0257(6) Uani 1 1 d . .
H21A H 0.526860 0.653059 0.374941 0.039 Uiso 1 1 calc R U
H21B H 0.446244 0.689099 0.281323 0.039 Uiso 1 1 calc R U
H21C H 0.534784 0.652294 0.284403 0.039 Uiso 1 1 calc R U
C22 C 0.37608(17) 0.6326(2) -0.02943(18) 0.0166(5) Uani 1 1 d . .
C23 C 0.32052(18) 0.7347(2) -0.03122(19) 0.0204(6) Uani 1 1 d . .
H23A H 0.339755 0.761373 0.030438 0.031 Uiso 1 1 calc R U
H23B H 0.260046 0.711434 -0.058251 0.031 Uiso 1 1 calc R U
H23C H 0.326471 0.796226 -0.066978 0.031 Uiso 1 1 calc R U
C24 C 0.46926(18) 0.6730(2) 0.0040(2) 0.0239(6) Uani 1 1 d . .
H24A H 0.492177 0.703862 0.065004 0.036 Uiso 1 1 calc R U
H24B H 0.470118 0.732114 -0.036459 0.036 Uiso 1 1 calc R U
H24C H 0.504796 0.608733 0.004604 0.036 Uiso 1 1 calc R U
C25 C 0.3414(2) 0.5884(2) -0.12600(19) 0.0236(6) Uani 1 1 d . .
H25A H 0.376333 0.523896 -0.126200 0.035 Uiso 1 1 calc R U
H25B H 0.344166 0.649117 -0.164255 0.035 Uiso 1 1 calc R U
H25C H 0.281503 0.564034 -0.149261 0.035 Uiso 1 1 calc R U
C26 C 0.14197(18) -0.3020(2) 0.12726(19) 0.0200(6) Uani 1 1 d . .
C27 C 0.1937(2) -0.3531(2) 0.0849(2) 0.0316(7) Uani 1 1 d . .
H27A H 0.253498 -0.326968 0.117969 0.047 Uiso 1 1 calc R U
H27B H 0.168679 -0.328809 0.021870 0.047 Uiso 1 1 calc R U
H27C H 0.192088 -0.436112 0.087601 0.047 Uiso 1 1 calc R U
C28 C 0.0492(2) -0.3453(3) 0.0747(2) 0.0277(7) Uani 1 1 d . .
H28A H 0.048733 -0.428352 0.078101 0.041 Uiso 1 1 calc R U
H28B H 0.024588 -0.321841 0.011517 0.041 Uiso 1 1 calc R U
H28C H 0.014783 -0.313278 0.100780 0.041 Uiso 1 1 calc R U
C29 C 0.1811(2) -0.3417(2) 0.2255(2) 0.0248(6) Uani 1 1 d . .
H29A H 0.240822 -0.315270 0.258895 0.037 Uiso 1 1 calc R U
H29B H 0.179817 -0.424797 0.227334 0.037 Uiso 1 1 calc R U
H29C H 0.147730 -0.310205 0.252888 0.037 Uiso 1 1 calc R U
C30 C 0.04349(16) 0.0654(2) 0.20711(19) 0.0172(5) Uani 1 1 d . .
C31 C -0.00897(18) -0.0201(2) 0.2301(2) 0.0249(6) Uani 1 1 d . .
H31A H 0.030223 -0.073715 0.275576 0.037 Uiso 1 1 calc R U
H31B H -0.048328 -0.061706 0.175634 0.037 Uiso 1 1 calc R U
H31C H -0.042211 0.020711 0.253843 0.037 Uiso 1 1 calc R U
C32 C 0.10559(19) 0.1259(3) 0.2951(2) 0.0267(7) Uani 1 1 d . .
H32A H 0.072605 0.163332 0.320635 0.040 Uiso 1 1 calc R U
H32B H 0.138899 0.182866 0.282459 0.040 Uiso 1 1 calc R U
H32C H 0.144858 0.070160 0.338133 0.040 Uiso 1 1 calc R U
C33 C -0.01953(18) 0.1520(2) 0.1399(2) 0.0245(6) Uani 1 1 d . .
H33A H -0.056490 0.182561 0.163402 0.037 Uiso 1 1 calc R U
H33B H -0.055206 0.114493 0.082015 0.037 Uiso 1 1 calc R U
H33C H 0.012904 0.214028 0.131503 0.037 Uiso 1 1 calc R U

loop_
_atom_site_aniso_label
_atom_site_aniso_U_11
_atom_site_aniso_U_22
_atom_site_aniso_U_33
_atom_site_aniso_U_23
_atom_site_aniso_U_13
_atom_site_aniso_U_12
Mo1 0.01691(12) 0.01035(12) 0.01375(12) -0.00043(8) 0.00914(9) -0.00088(8)
O1 0.0179(9) 0.0139(9) 0.0150(9) 0.0004(7) 0.0088(8) -0.0012(7)
O2 0.0175(9) 0.0124(9) 0.0214(10) 0.0002(7) 0.0113(8) -0.0003(7)
O3 0.0242(10) 0.0187(10) 0.0185(10) -0.0005(7) 0.0114(8) -0.0030(7)
O4 0.0238(10) 0.0144(10) 0.0314(11) -0.0036(8) 0.0156(9) -0.0009(7)
N1 0.0158(10) 0.0110(10) 0.0111(10) -0.0002(8) 0.0063(9) -0.0004(8)
C1 0.0137(12) 0.0128(12) 0.0146(12) 0.0022(9) 0.0072(10) -0.0004(9)
C2 0.0133(12) 0.0136(12) 0.0164(13) 0.0002(10) 0.0057(10) 0.0009(9)
C3 0.0175(13) 0.0123(12) 0.0192(13) -0.0025(10) 0.0095(11) -0.0013(9)
C4 0.0168(12) 0.0138(13) 0.0179(13) 0.0026(10) 0.0100(11) 0.0014(9)
C5 0.0187(13) 0.0148(13) 0.0158(13) 0.0014(10) 0.0101(11) 0.0004(10)
C6 0.0157(12) 0.0126(12) 0.0152(12) -0.0008(10) 0.0079(10) -0.0008(9)
C7 0.0137(11) 0.0135(12) 0.0108(11) 0.0020(9) 0.0054(9) -0.0002(9)
C8 0.0203(13) 0.0177(13) 0.0148(13) 0.0016(10) 0.0104(11) -0.0025(10)
C9 0.0192(13) 0.0163(13) 0.0151(13) -0.0021(10) 0.0083(11) 0.0006(10)
C10 0.0178(13) 0.0132(13) 0.0181(13) -0.0024(10) 0.0086(11) -0.0023(9)
C11 0.0134(12) 0.0124(12) 0.0171(13) 0.0015(9) 0.0064(10) 0.0011(9)
C12 0.0156(12) 0.0128(12) 0.0150(13) 0.0009(10) 0.0069(10) -0.0015(9)
C13 0.0180(13) 0.0147(13) 0.0166(13) -0.0012(10) 0.0090(11) 0.0001(10)
C14 0.0208(13) 0.0121(13) 0.0184(13) -0.0001(10) 0.0102(11) -0.0016(10)
C15 0.0181(13) 0.0178(13) 0.0190(13) 0.0011(10) 0.0108(11) -0.0028(10)
C16 0.0138(12) 0.0185(13) 0.0137(13) 0.0011(10) 0.0068(10) 0.0006(9)
C17 0.0160(12) 0.0136(12) 0.0146(13) -0.0005(10) 0.0062(10) -0.0002(9)
C18 0.0158(12) 0.0182(14) 0.0152(13) -0.0022(10) 0.0045(11) -0.0033(10)
C19 0.0271(15) 0.0226(15) 0.0191(14) -0.0047(11) 0.0123(12) -0.0068(11)
C20 0.0209(14) 0.0338(17) 0.0217(15) -0.0016(13) 0.0037(12) 0.0031(12)
C21 0.0342(16) 0.0213(15) 0.0199(15) -0.0049(11) 0.0115(13) -0.0111(12)
C22 0.0220(13) 0.0124(13) 0.0176(13) 0.0013(10) 0.0113(11) -0.0022(10)
C23 0.0257(14) 0.0168(14) 0.0216(14) 0.0053(11) 0.0136(12) 0.0021(10)
C24 0.0255(15) 0.0212(14) 0.0283(16) 0.0033(12) 0.0155(13) -0.0035(11)
C25 0.0351(16) 0.0186(14) 0.0190(14) 0.0015(11) 0.0145(13) -0.0021(11)
C26 0.0266(14) 0.0137(13) 0.0247(15) 0.0002(11) 0.0162(12) -0.0027(11)
C27 0.0472(19) 0.0150(15) 0.049(2) -0.0018(13) 0.0365(18) -0.0001(13)
C28 0.0355(17) 0.0220(15) 0.0278(16) -0.0043(12) 0.0170(14) -0.0102(12)
C29 0.0338(16) 0.0131(13) 0.0292(16) 0.0023(11) 0.0163(14) -0.0003(11)
C30 0.0169(13) 0.0160(13) 0.0240(14) 0.0004(10) 0.0140(11) 0.0007(10)
C31 0.0244(15) 0.0241(15) 0.0358(18) 0.0054(12) 0.0221(14) 0.0028(11)
C32 0.0243(15) 0.0340(17) 0.0265(16) -0.0077(13) 0.0158(13) -0.0039(12)
C33 0.0182(14) 0.0257(15) 0.0320(16) 0.0056(12) 0.0140(13) 0.0053(11)

loop_
_atom_type_symbol
_atom_type_description
_atom_type_scat_dispersion_real
_atom_type_scat_dispersion_imag
_atom_type_scat_source
C C 0.0033 0.0016 'International Tables Vol C Tables 4.2.6.8 and 6.1.1.4'
H H 0.0000 0.0000 'International Tables Vol C Tables 4.2.6.8 and 6.1.1.4'
N N 0.0061 0.0033 'International Tables Vol C Tables 4.2.6.8 and 6.1.1.4'
O O 0.0106 0.0060 'International Tables Vol C Tables 4.2.6.8 and 6.1.1.4'
Mo Mo -1.6832 0.6857 'International Tables Vol C Tables 4.2.6.8 and 6.1.1.4'

loop_
_geom_angle_atom_site_label_1
_geom_angle_atom_site_label_2
_geom_angle_atom_site_label_3
_geom_angle
O3 Mo1 O4 111.68(10)
O3 Mo1 O2 98.95(8)
O4 Mo1 O2 94.37(8)
O3 Mo1 O1 94.97(8)
O4 Mo1 O1 97.74(8)
O2 Mo1 O1 156.69(8)
O3 Mo1 N1 120.42(8)
O4 Mo1 N1 127.89(9)
O2 Mo1 N1 78.62(8)
O1 Mo1 N1 78.21(7)
C1 O1 Mo1 118.48(15)
C17 O2 Mo1 117.41(15)
C7 N1 C11 120.0(2)
C7 N1 Mo1 121.05(16)
C11 N1 Mo1 118.88(17)
O1 C1 C6 118.4(2)
O1 C1 C2 119.8(2)
C6 C1 C2 121.8(2)
C3 C2 C1 116.2(2)
C3 C2 C18 121.7(2)
C1 C2 C18 122.0(2)
C2 C3 C4 124.5(2)
C2 C3 H3 117.8
C4 C3 H3 117.8
C5 C4 C3 117.4(2)
C5 C4 C22 123.2(2)
C3 C4 C22 119.4(2)
C4 C5 C6 121.0(2)
C4 C5 H5 119.5
C6 C5 H5 119.5
C1 C6 C5 119.1(2)
C1 C6 C7 120.8(2)
C5 C6 C7 119.9(2)
N1 C7 C8 120.5(2)
N1 C7 C6 120.3(2)
C8 C7 C6 119.2(2)
C9 C8 C7 120.1(2)
C9 C8 H8 119.9
C7 C8 H8 119.9
C10 C9 C8 119.1(2)
C10 C9 H9 120.5
C8 C9 H9 120.5
C9 C10 C11 120.3(2)
C9 C10 H10 119.9
C11 C10 H10 119.9
N1 C11 C10 120.0(2)
N1 C11 C12 120.5(2)
C10 C11 C12 119.4(2)
C17 C12 C13 119.4(2)
C17 C12 C11 120.9(2)
C13 C12 C11 119.5(2)
C14 C13 C12 120.9(2)
C14 C13 H13 119.5
C12 C13 H13 119.5
C13 C14 C15 117.7(2)
C13 C14 C26 123.6(2)
C15 C14 C26 118.6(2)
C16 C15 C14 124.0(2)
C16 C15 H15 118.0
C14 C15 H15 118.0
C15 C16 C17 116.4(2)
C15 C16 C30 121.5(2)
C17 C16 C30 122.1(2)
O2 C17 C12 118.7(2)
O2 C17 C16 119.9(2)
C12 C17 C16 121.5(2)
C21 C18 C20 108.6(2)
C21 C18 C19 106.9(2)
C20 C18 C19 109.2(2)
C21 C18 C2 111.2(2)
C20 C18 C2 108.0(2)
C19 C18 C2 112.8(2)
C18 C19 H19A 109.5
C18 C19 H19B 109.5
H19A C19 H19B 109.5
C18 C19 H19C 109.5
H19A C19 H19C 109.5
H19B C19 H19C 109.5
C18 C20 H20A 109.5
C18 C20 H20B 109.5
H20A C20 H20B 109.5
C18 C20 H20C 109.5
H20A C20 H20C 109.5
H20B C20 H20C 109.5
C18 C21 H21A 109.5
C18 C21 H21B 109.5
H21A C21 H21B 109.5
C18 C21 H21C 109.5
H21A C21 H21C 109.5
H21B C21 H21C 109.5
C25 C22 C4 112.5(2)
C25 C22 C24 108.0(2)
C4 C22 C24 110.1(2)
C25 C22 C23 108.4(2)
C4 C22 C23 108.8(2)
C24 C22 C23 109.0(2)
C22 C23 H23A 109.5
C22 C23 H23B 109.5
H23A C23 H23B 109.5
C22 C23 H23C 109.5
H23A C23 H23C 109.5
H23B C23 H23C 109.5
C22 C24 H24A 109.5
C22 C24 H24B 109.5
H24A C24 H24B 109.5
C22 C24 H24C 109.5
H24A C24 H24C 109.5
H24B C24 H24C 109.5
C22 C25 H25A 109.5
C22 C25 H25B 109.5
H25A C25 H25B 109.5
C22 C25 H25C 109.5
H25A C25 H25C 109.5
H25B C25 H25C 109.5
C27 C26 C28 108.2(2)
C27 C26 C29 109.0(2)
C28 C26 C29 109.4(2)
C27 C26 C14 112.0(2)
C28 C26 C14 109.8(2)
C29 C26 C14 108.5(2)
C26 C27 H27A 109.5
C26 C27 H27B 109.5
H27A C27 H27B 109.5
C26 C27 H27C 109.5
H27A C27 H27C 109.5
H27B C27 H27C 109.5
C26 C28 H28A 109.5
C26 C28 H28B 109.5
H28A C28 H28B 109.5
C26 C28 H28C 109.5
H28A C28 H28C 109.5
H28B C28 H28C 109.5
C26 C29 H29A 109.5
C26 C29 H29B 109.5
H29A C29 H29B 109.5
C26 C29 H29C 109.5
H29A C29 H29C 109.5
H29B C29 H29C 109.5
C33 C30 C32 109.8(2)
C33 C30 C31 108.0(2)
C32 C30 C31 107.3(2)
C33 C30 C16 110.2(2)
C32 C30 C16 110.2(2)
C31 C30 C16 111.3(2)
C30 C31 H31A 109.5
C30 C31 H31B 109.5
H31A C31 H31B 109.5
C30 C31 H31C 109.5
H31A C31 H31C 109.5
H31B C31 H31C 109.5
C30 C32 H32A 109.5
C30 C32 H32B 109.5
H32A C32 H32B 109.5
C30 C32 H32C 109.5
H32A C32 H32C 109.5
H32B C32 H32C 109.5
C30 C33 H33A 109.5
C30 C33 H33B 109.5
H33A C33 H33B 109.5
C30 C33 H33C 109.5
H33A C33 H33C 109.5
H33B C33 H33C 109.5

loop_
_geom_bond_atom_site_label_1
_geom_bond_atom_site_label_2
_geom_bond_distance
Mo1 O3 1.6889(19)
Mo1 O4 1.6932(18)
Mo1 O2 1.9470(17)
Mo1 O1 1.9512(17)
Mo1 N1 2.223(2)
O1 C1 1.363(3)
O2 C17 1.364(3)
N1 C7 1.365(3)
N1 C11 1.377(3)
C1 C6 1.396(4)
C1 C2 1.414(3)
C2 C3 1.391(4)
C2 C18 1.541(4)
C3 C4 1.400(4)
C3 H3 0.9500
C4 C5 1.389(4)
C4 C22 1.536(3)
C5 C6 1.415(4)
C5 H5 0.9500
C6 C7 1.477(3)
C7 C8 1.389(4)
C8 C9 1.386(4)
C8 H8 0.9500
C9 C10 1.384(4)
C9 H9 0.9500
C10 C11 1.389(4)
C10 H10 0.9500
C11 C12 1.483(3)
C12 C17 1.399(4)
C12 C13 1.408(4)
C13 C14 1.382(4)
C13 H13 0.9500
C14 C15 1.409(4)
C14 C26 1.536(4)
C15 C16 1.388(4)
C15 H15 0.9500
C16 C17 1.412(4)
C16 C30 1.541(4)
C18 C21 1.533(4)
C18 C20 1.536(4)
C18 C19 1.539(4)
C19 H19A 0.9800
C19 H19B 0.9800
C19 H19C 0.9800
C20 H20A 0.9800
C20 H20B 0.9800
C20 H20C 0.9800
C21 H21A 0.9800
C21 H21B 0.9800
C21 H21C 0.9800
C22 C25 1.534(4)
C22 C24 1.540(4)
C22 C23 1.544(4)
C23 H23A 0.9800
C23 H23B 0.9800
C23 H23C 0.9800
C24 H24A 0.9800
C24 H24B 0.9800
C24 H24C 0.9800
C25 H25A 0.9800
C25 H25B 0.9800
C25 H25C 0.9800
C26 C27 1.527(4)
C26 C28 1.533(4)
C26 C29 1.533(4)
C27 H27A 0.9800
C27 H27B 0.9800
C27 H27C 0.9800
C28 H28A 0.9800
C28 H28B 0.9800
C28 H28C 0.9800
C29 H29A 0.9800
C29 H29B 0.9800
C29 H29C 0.9800
C30 C33 1.536(4)
C30 C32 1.537(4)
C30 C31 1.539(4)
C31 H31A 0.9800
C31 H31B 0.9800
C31 H31C 0.9800
C32 H32A 0.9800
C32 H32B 0.9800
C32 H32C 0.9800
C33 H33A 0.9800
C33 H33B 0.9800
C33 H33C 0.9800

loop_
_geom_hbond_atom_site_label_D
_geom_hbond_atom_site_label_H
_geom_hbond_atom_site_label_A
_geom_hbond_distance_DH
_geom_hbond_distance_HA
_geom_hbond_distance_DA
_geom_hbond_angle_DHA
_geom_hbond_site_symmetry_A
_geom_hbond_publ_flag
C8 H8 O3 0.95 2.33 3.158(3) 145.2 4_565 yes

loop_
_geom_torsion_atom_site_label_1
_geom_torsion_atom_site_label_2
_geom_torsion_atom_site_label_3
_geom_torsion_atom_site_label_4
_geom_torsion
Mo1 O1 C1 C6 -58.7(3)
Mo1 O1 C1 C2 123.3(2)
O1 C1 C2 C3 179.7(2)
C6 C1 C2 C3 1.8(4)
O1 C1 C2 C18 3.3(4)
C6 C1 C2 C18 -174.6(2)
C1 C2 C3 C4 -1.0(4)
C18 C2 C3 C4 175.3(2)
C2 C3 C4 C5 -0.1(4)
C2 C3 C4 C22 179.7(2)
C3 C4 C5 C6 0.6(4)
C22 C4 C5 C6 -179.3(2)
O1 C1 C6 C5 -179.3(2)
C2 C1 C6 C5 -1.4(4)
O1 C1 C6 C7 -5.3(4)
C2 C1 C6 C7 172.7(2)
C4 C5 C6 C1 0.2(4)
C4 C5 C6 C7 -173.9(2)
C11 N1 C7 C8 -0.6(3)
Mo1 N1 C7 C8 177.03(18)
C11 N1 C7 C6 -178.9(2)
Mo1 N1 C7 C6 -1.3(3)
C1 C6 C7 N1 33.3(3)
C5 C6 C7 N1 -152.7(2)
C1 C6 C7 C8 -145.0(3)
C5 C6 C7 C8 29.0(4)
N1 C7 C8 C9 0.9(4)
C6 C7 C8 C9 179.3(2)
C7 C8 C9 C10 -0.3(4)
C8 C9 C10 C11 -0.6(4)
C7 N1 C11 C10 -0.4(3)
Mo1 N1 C11 C10 -178.04(18)
C7 N1 C11 C12 -178.6(2)
Mo1 N1 C11 C12 3.8(3)
C9 C10 C11 N1 1.0(4)
C9 C10 C11 C12 179.2(2)
N1 C11 C12 C17 32.6(4)
C10 C11 C12 C17 -145.6(3)
N1 C11 C12 C13 -153.1(2)
C10 C11 C12 C13 28.7(4)
C17 C12 C13 C14 2.4(4)
C11 C12 C13 C14 -171.9(2)
C12 C13 C14 C15 -0.3(4)
C12 C13 C14 C26 -179.0(2)
C13 C14 C15 C16 -1.2(4)
C26 C14 C15 C16 177.6(2)
C14 C15 C16 C17 0.5(4)
C14 C15 C16 C30 -178.5(2)
Mo1 O2 C17 C12 -56.1(3)
Mo1 O2 C17 C16 124.4(2)
C13 C12 C17 O2 177.3(2)
C11 C12 C17 O2 -8.4(4)
C13 C12 C17 C16 -3.2(4)
C11 C12 C17 C16 171.0(2)
C15 C16 C17 O2 -178.8(2)
C30 C16 C17 O2 0.2(4)
C15 C16 C17 C12 1.8(4)
C30 C16 C17 C12 -179.3(2)
C3 C2 C18 C21 11.6(3)
C1 C2 C18 C21 -172.3(2)
C3 C2 C18 C20 -107.6(3)
C1 C2 C18 C20 68.6(3)
C3 C2 C18 C19 131.6(3)
C1 C2 C18 C19 -52.2(3)
C5 C4 C22 C25 -8.7(4)
C3 C4 C22 C25 171.5(2)
C5 C4 C22 C24 -129.3(3)
C3 C4 C22 C24 50.9(3)
C5 C4 C22 C23 111.3(3)
C3 C4 C22 C23 -68.5(3)
C13 C14 C26 C27 -2.9(4)
C15 C14 C26 C27 178.4(3)
C13 C14 C26 C28 -123.1(3)
C15 C14 C26 C28 58.2(3)
C13 C14 C26 C29 117.4(3)
C15 C14 C26 C29 -61.3(3)
C15 C16 C30 C33 -125.3(3)
C17 C16 C30 C33 55.8(3)
C15 C16 C30 C32 113.4(3)
C17 C16 C30 C32 -65.5(3)
C15 C16 C30 C31 -5.6(3)
C17 C16 C30 C31 175.5(2)
